data_7228970
loop_
_publ_author_name
'Batrice, Rami J.'
'Ridenour, J. August'
'Ayscue III, R. Lee'
'Bertke, Jeffery A.'
'Knope, Karah E.'

_publ_section_title
;
 Synthesis, structure, and photoluminescent behaviour of molecular
 lanthanide--2-thiophenecarboxylate--2,2&#x2032;:6&#x2032;,2&#x2032;&#x2032;-terpyridine
 materials
;
_journal_name_full CrystEngComm
_journal_paper_doi 10.1039/C7CE01192J
_journal_year 2017
_chemical_formula_moiety 'C30 H22 Er N3 O7 S3'
_chemical_formula_sum 'C30 H22 Er N3 O7 S3'
_chemical_formula_weight 799.94
_space_group_crystal_system monoclinic
_space_group_IT_number 14
_space_group_name_Hall '-P 2yn'
_space_group_name_H-M_alt 'P 1 21/n 1'
_symmetry_space_group_name_Hall '-P 2yn'
_symmetry_space_group_name_H-M 'P 1 21/n 1'
_atom_sites_solution_hydrogens mixed
_atom_sites_solution_primary dual
_audit_creation_date 2017-04-06
_audit_creation_method
;
Olex2 1.2
(compiled Mar 28 2017 19:26:29 for OlexSys, GUI svn.r5335)
;
_audit_update_record
;
2017-04-17 deposited with the CCDC.
2017-08-23 downloaded from the CCDC.
;
_cell_angle_alpha 90
_cell_angle_beta 92.993(2)
_cell_angle_gamma 90
_cell_formula_units_Z 4
_cell_length_a 16.5155(8)
_cell_length_b 10.1553(5)
_cell_length_c 17.0664(8)
_cell_measurement_reflns_used 9283
_cell_measurement_temperature 100(2)
_cell_measurement_theta_max 30.57
_cell_measurement_theta_min 2.33
_cell_volume 2858.5(2)
_computing_cell_refinement 'SAINT v8.37A (Bruker, 2015)'
_computing_data_reduction 'SAINT v8.37A (Bruker, 2015)'
_computing_molecular_graphics 'Olex2 (Dolomanov et al., 2009)'
_computing_publication_material 'Olex2 (Dolomanov et al., 2009)'
_computing_structure_refinement 'ShelXL (Sheldrick, 2015)'
_computing_structure_solution 'ShelXT (Sheldrick, 2015)'
_diffrn_ambient_temperature 100.0
_diffrn_measured_fraction_theta_full 0.999
_diffrn_measured_fraction_theta_max 0.999
_diffrn_measurement_device_type 'Bruker APEX-II CCD'
_diffrn_measurement_method '\f and \w scans'
_diffrn_radiation_type MoK\a
_diffrn_radiation_wavelength 0.71073
_diffrn_reflns_av_R_equivalents 0.0440
_diffrn_reflns_av_unetI/netI 0.0277
_diffrn_reflns_Laue_measured_fraction_full 0.999
_diffrn_reflns_Laue_measured_fraction_max 0.999
_diffrn_reflns_limit_h_max 21
_diffrn_reflns_limit_h_min -22
_diffrn_reflns_limit_k_max 13
_diffrn_reflns_limit_k_min -13
_diffrn_reflns_limit_l_max 22
_diffrn_reflns_limit_l_min -22
_diffrn_reflns_number 42497
_diffrn_reflns_point_group_measured_fraction_full 0.999
_diffrn_reflns_point_group_measured_fraction_max 0.999
_diffrn_reflns_theta_full 25.242
_diffrn_reflns_theta_max 28.282
_diffrn_reflns_theta_min 2.335
_diffrn_standards_number 0
_exptl_absorpt_coefficient_mu 3.210
_exptl_absorpt_correction_T_max 0.4767
_exptl_absorpt_correction_T_min 0.2869
_exptl_absorpt_correction_type multi-scan
_exptl_absorpt_process_details
;
SADABS-2016/2 (Bruker,2016) was used for absorption correction.
wR2(int) was 0.1077 before and 0.0602 after correction.
The Ratio of minimum to maximum transmission is 0.6018.
The \l/2 correction factor is Not present.
;
_exptl_crystal_colour pink
_exptl_crystal_colour_primary pink
_exptl_crystal_density_diffrn 1.859
_exptl_crystal_description block
_exptl_crystal_F_000 1580
_exptl_crystal_size_max 0.606
_exptl_crystal_size_mid 0.488
_exptl_crystal_size_min 0.384
_refine_diff_density_max 0.797
_refine_diff_density_min -1.773
_refine_diff_density_rms 0.124
_refine_ls_extinction_method none
_refine_ls_goodness_of_fit_ref 1.186
_refine_ls_hydrogen_treatment mixed
_refine_ls_matrix_type full
_refine_ls_number_parameters 514
_refine_ls_number_reflns 7098
_refine_ls_number_restraints 999
_refine_ls_restrained_S_all 1.132
_refine_ls_R_factor_all 0.0272
_refine_ls_R_factor_gt 0.0241
_refine_ls_shift/su_max 0.001
_refine_ls_shift/su_mean 0.000
_refine_ls_structure_factor_coef Fsqd
_refine_ls_weighting_details 'w=1/[\s^2^(Fo^2^)+(0.0156P)^2^+4.2679P] where P=(Fo^2^+2Fc^2^)/3'
_refine_ls_weighting_scheme calc
_refine_ls_wR_factor_gt 0.0539
_refine_ls_wR_factor_ref 0.0548
_reflns_Friedel_coverage 0.000
_reflns_number_gt 6634
_reflns_number_total 7098
_reflns_threshold_expression 'I > 2\s(I)'
_cod_data_source_file c7ce01192j2.cif
_cod_data_source_block final_a_CCDC4
_cod_database_code 7228970
_shelx_shelxl_version_number 2014/7
_shelx_space_group_comment
;
The symmetry employed for this shelxl refinement is uniquely defined
by the following loop, which should always be used as a source of
symmetry information in preference to the above space-group names.
They are only intended as comments.
;
_shelx_estimated_absorpt_t_max 0.372
_shelx_estimated_absorpt_t_min 0.246
_olex2_refinement_description
;
1. Fixed Uiso
 At 1.2 times of:
  All C(H) groups
 At 1.5 times of:
  All O(H,H) groups
2. Restrained distances
 O7-H7A = O7-H7B
 0.86 with sigma of 0.02
 H7A-H7B
 1.35 with sigma of 0.02
 S1-C17 \\sim S1A-C17 \\sim S2A-C22 \\sim S2-C22 \\sim S3-C27 \\sim S3A-C27
 with sigma of 0.01
 S1A-C20A \\sim S1-C20 \\sim S2A-C25A \\sim S2-C25 \\sim S3-C30 \\sim S3A-C30A
 with sigma of 0.01
 C20A-C19A \\sim C20-C19 \\sim C25A-C24A \\sim C25-C24 \\sim C30-C29 \\sim
C30A-C29A
 with sigma of 0.01
 C18-C17 \\sim C18A-C17 \\sim C23-C22 \\sim C23A-C22 \\sim C28A-C27 \\sim
C28-C27
 with sigma of 0.01
 C19-C18 \\sim C19A-C18A \\sim C24-C23 \\sim C24A-C23A \\sim C29-C28 \\sim
C29A-C28A
 with sigma of 0.01
3. Uiso/Uaniso restraints and constraints
S1 \\sim S1 \\sim S1 \\sim S1A \\sim S1A \\sim S1A \\sim C17 \\sim C17 \\sim
C17 \\sim C17 \\sim C17 \\sim C18 \\sim C18 \\sim C18 \\sim C18A \\sim C18A
\\sim C18A \\sim C19 \\sim C19 \\sim C19 \\sim C19A \\sim C19A \\sim C19A \\sim
C20 \\sim C20 \\sim C20 \\sim C20A \\sim C20A \\sim C20A: within 2A with sigma
of 0.01 and sigma for terminal atoms of 0.02
S2 \\sim S2 \\sim S2 \\sim S2A \\sim S2A \\sim S2A \\sim C22 \\sim C22 \\sim
C22 \\sim C22 \\sim C22 \\sim C23 \\sim C23 \\sim C23 \\sim C23A \\sim C23A
\\sim C23A \\sim C24 \\sim C24 \\sim C24 \\sim C24A \\sim C24A \\sim C24A \\sim
C25 \\sim C25 \\sim C25 \\sim C25A \\sim C25A \\sim C25A: within 2A with sigma
of 0.01 and sigma for terminal atoms of 0.02
S3 \\sim S3 \\sim S3 \\sim S3A \\sim S3A \\sim S3A \\sim C27 \\sim C27 \\sim
C27 \\sim C27 \\sim C27 \\sim C28 \\sim C28 \\sim C28 \\sim C28A \\sim C28A
\\sim C28A \\sim C29 \\sim C29 \\sim C29 \\sim C29A \\sim C29A \\sim C29A \\sim
C30 \\sim C30 \\sim C30 \\sim C30A \\sim C30A \\sim C30A: within 2A with sigma
of 0.01 and sigma for terminal atoms of 0.02
4. Rigid body (RIGU) restrains
 All non-hydrogen atoms
 with sigma for 1-2 distances of 0.004 and sigma for 1-3 distances of 0.004
5. Others
 Sof(S1A)=Sof(C18A)=Sof(H18A)=Sof(C19A)=Sof(H19A)=Sof(C20A)=Sof(H20A)=1-FVAR(1)
 Sof(S1)=Sof(C18)=Sof(H18)=Sof(C19)=Sof(H19)=Sof(C20)=Sof(H20)=FVAR(1)
 Sof(S2A)=Sof(C23A)=Sof(H23A)=Sof(C24A)=Sof(H24A)=Sof(C25A)=Sof(H25A)=1-FVAR(2)
 Sof(S2)=Sof(C23)=Sof(H23)=Sof(C24)=Sof(H24)=Sof(C25)=Sof(H25)=FVAR(2)
 Sof(S3A)=Sof(C28A)=Sof(H28A)=Sof(C29A)=Sof(H29A)=Sof(C30A)=Sof(H30A)=1-FVAR(3)
 Sof(S3)=Sof(C28)=Sof(H28)=Sof(C29)=Sof(H29)=Sof(C30)=Sof(H30)=FVAR(3)
6.a Aromatic/amide H refined with riding coordinates:
 C1(H1), C2(H2), C3(H3), C4(H4), C7(H7), C8(H8), C9(H9), C12(H12), C13(H13),
 C14(H14), C15(H15), C18(H18), C18A(H18A), C19(H19), C19A(H19A), C20(H20),
 C20A(H20A), C23(H23), C23A(H23A), C24(H24), C24A(H24A), C25(H25), C25A(H25A),
 C28(H28), C28A(H28A), C29(H29), C29A(H29A), C30(H30), C30A(H30A)
;
_olex2_submission_special_instructions 'No special instructions were received'

loop_
_space_group_symop_operation_xyz
'x, y, z'
'-x+1/2, y+1/2, -z+1/2'
'-x, -y, -z'
'x-1/2, -y-1/2, z-1/2'

loop_
_atom_site_label
_atom_site_type_symbol
_atom_site_fract_x
_atom_site_fract_y
_atom_site_fract_z
_atom_site_U_iso_or_equiv
_atom_site_adp_type
_atom_site_occupancy
_atom_site_site_symmetry_order
_atom_site_calc_flag
_atom_site_refinement_flags_posn
_atom_site_refinement_flags_adp
_atom_site_refinement_flags_occupancy
_atom_site_disorder_assembly
_atom_site_disorder_group
Er1 Er 0.45448(2) 0.28873(2) 0.70547(2) 0.00584(4) Uani 1 1 d . U . . .
S1 S 0.73932(9) 0.08118(13) 0.69569(13) 0.0180(3) Uani 0.745(3) 1 d D U P A 1
S1A S 0.7664(4) 0.3547(6) 0.6702(7) 0.0176(12) Uani 0.255(3) 1 d D U P A 2
S2 S 0.61129(10) -0.00872(14) 0.98345(9) 0.0142(3) Uani 0.718(4) 1 d D U P B 1
S2A S 0.6578(4) 0.2499(5) 0.9319(4) 0.0163(10) Uani 0.282(4) 1 d D U P B 2
S3 S 0.32769(10) 0.26895(12) 0.89618(7) 0.0145(3) Uani 0.802(3) 1 d D U P C 1
S3A S 0.2559(8) 0.5152(9) 0.9021(5) 0.0138(13) Uani 0.198(3) 1 d D U P C 2
O1 O 0.56563(11) 0.15511(18) 0.66353(11) 0.0126(4) Uani 1 1 d . U . . .
O2 O 0.58471(11) 0.36978(18) 0.67708(10) 0.0119(4) Uani 1 1 d . U . . .
O3 O 0.50768(12) 0.00416(18) 0.83268(12) 0.0177(4) Uani 1 1 d . U . . .
O4 O 0.52020(11) 0.22241(17) 0.81861(10) 0.0109(4) Uani 1 1 d . U . . .
O5 O 0.32357(11) 0.31704(18) 0.72403(11) 0.0122(4) Uani 1 1 d . U . . .
O6 O 0.23120(11) 0.47811(19) 0.72467(11) 0.0164(4) Uani 1 1 d . U . . .
O7 O 0.40731(11) 0.07116(18) 0.71495(10) 0.0108(3) Uani 1 1 d D U . . .
H7A H 0.3606(11) 0.059(3) 0.7315(17) 0.016 Uiso 1 1 d DR . . . .
H7B H 0.4384(14) 0.034(3) 0.7510(15) 0.016 Uiso 1 1 d DR . . . .
N1 N 0.46039(12) 0.4951(2) 0.78577(12) 0.0086(4) Uani 1 1 d . U . . .
N2 N 0.42163(12) 0.4938(2) 0.63082(12) 0.0084(4) Uani 1 1 d . U . . .
N3 N 0.42284(13) 0.2541(2) 0.56401(12) 0.0090(4) Uani 1 1 d . U . . .
C1 C 0.48084(15) 0.4935(3) 0.86346(15) 0.0116(5) Uani 1 1 d . U . . .
H1 H 0.4985 0.4129 0.8868 0.014 Uiso 1 1 calc R . . . .
C2 C 0.47729(16) 0.6041(3) 0.91059(15) 0.0136(5) Uani 1 1 d . U . . .
H2 H 0.4931 0.5994 0.9648 0.016 Uiso 1 1 calc R . . . .
C3 C 0.45043(17) 0.7213(3) 0.87758(16) 0.0151(5) Uani 1 1 d . U . . .
H3 H 0.4471 0.7984 0.9087 0.018 Uiso 1 1 calc R . . . .
C4 C 0.42854(17) 0.7241(3) 0.79835(16) 0.0149(5) Uani 1 1 d . U . . .
H4 H 0.4090 0.8033 0.7745 0.018 Uiso 1 1 calc R . . . .
C5 C 0.43525(15) 0.6104(2) 0.75361(15) 0.0094(5) Uani 1 1 d . U . . .
C6 C 0.41672(14) 0.6109(2) 0.66736(15) 0.0093(5) Uani 1 1 d . U . . .
C7 C 0.39617(16) 0.7264(3) 0.62695(16) 0.0133(5) Uani 1 1 d . U . . .
H7 H 0.3939 0.8080 0.6539 0.016 Uiso 1 1 calc R . . . .
C8 C 0.37911(17) 0.7199(3) 0.54697(17) 0.0162(5) Uani 1 1 d . U . . .
H8 H 0.3647 0.7973 0.5182 0.019 Uiso 1 1 calc R . . . .
C9 C 0.38324(16) 0.6002(3) 0.50919(15) 0.0142(5) Uani 1 1 d . U . . .
H9 H 0.3711 0.5942 0.4543 0.017 Uiso 1 1 calc R . . . .
C10 C 0.40528(14) 0.4885(3) 0.55224(15) 0.0101(5) Uani 1 1 d . U . . .
C11 C 0.40968(15) 0.3576(3) 0.51490(14) 0.0101(5) Uani 1 1 d . U . . .
C12 C 0.39964(16) 0.3404(3) 0.43378(15) 0.0137(5) Uani 1 1 d . U . . .
H12 H 0.3920 0.4143 0.4000 0.016 Uiso 1 1 calc R . . . .
C13 C 0.40107(17) 0.2138(3) 0.40334(16) 0.0164(5) Uani 1 1 d . U . . .
H13 H 0.3941 0.1999 0.3484 0.020 Uiso 1 1 calc R . . . .
C14 C 0.41282(16) 0.1075(3) 0.45372(15) 0.0150(5) Uani 1 1 d . U . . .
H14 H 0.4129 0.0200 0.4341 0.018 Uiso 1 1 calc R . . . .
C15 C 0.42438(15) 0.1322(3) 0.53332(15) 0.0125(5) Uani 1 1 d . U . . .
H15 H 0.4338 0.0598 0.5678 0.015 Uiso 1 1 calc R . . . .
C16 C 0.61245(15) 0.2533(3) 0.67110(14) 0.0100(5) Uani 1 1 d . U . . .
C17 C 0.70088(15) 0.2328(2) 0.67597(15) 0.0131(5) Uani 1 1 d D U . . .
C18 C 0.7614(5) 0.3257(8) 0.6722(8) 0.0123(13) Uani 0.745(3) 1 d D U P A 1
H18 H 0.7508 0.4161 0.6616 0.015 Uiso 0.745(3) 1 calc R . P A 1
C18A C 0.7363(10) 0.1114(12) 0.6903(15) 0.017(2) Uani 0.255(3) 1 d D U P A 2
H18A H 0.7052 0.0333 0.6950 0.021 Uiso 0.255(3) 1 calc R . P A 2
C19 C 0.8414(4) 0.2745(5) 0.6858(5) 0.0177(10) Uani 0.745(3) 1 d D U P A 1
H19 H 0.8901 0.3244 0.6851 0.021 Uiso 0.745(3) 1 calc R . P A 1
C19A C 0.8230(10) 0.1115(17) 0.6975(14) 0.018(2) Uani 0.255(3) 1 d D U P A 2
H19A H 0.8585 0.0390 0.7069 0.021 Uiso 0.255(3) 1 calc R . P A 2
C20 C 0.8368(3) 0.1426(5) 0.6998(4) 0.0170(11) Uani 0.745(3) 1 d D U P A 1
H20 H 0.8832 0.0893 0.7109 0.020 Uiso 0.745(3) 1 calc R . P A 1
C20A C 0.8421(10) 0.2403(15) 0.6878(16) 0.017(2) Uani 0.255(3) 1 d D U P A 2
H20A H 0.8973 0.2672 0.6906 0.021 Uiso 0.255(3) 1 calc R . P A 2
C21 C 0.53792(15) 0.1123(2) 0.85146(15) 0.0110(5) Uani 1 1 d . U . . .
C22 C 0.60008(15) 0.1173(2) 0.91776(15) 0.0118(5) Uani 1 1 d D U . . .
C23 C 0.6548(6) 0.2160(7) 0.9363(6) 0.0164(14) Uani 0.718(4) 1 d D U P B 1
H23 H 0.6572 0.2951 0.9068 0.020 Uiso 0.718(4) 1 calc R . P B 1
C23A C 0.6163(12) 0.0179(14) 0.9708(9) 0.016(2) Uani 0.282(4) 1 d D U P B 2
H23A H 0.5891 -0.0646 0.9684 0.020 Uiso 0.282(4) 1 calc R . P B 2
C24 C 0.7075(6) 0.1905(8) 1.0029(5) 0.0153(11) Uani 0.718(4) 1 d D U P B 1
H24 H 0.7491 0.2477 1.0228 0.018 Uiso 0.718(4) 1 calc R . P B 1
C24A C 0.6775(13) 0.049(2) 1.0297(14) 0.015(2) Uani 0.282(4) 1 d D U P B 2
H24A H 0.6967 -0.0044 1.0723 0.018 Uiso 0.282(4) 1 calc R . P B 2
C25 C 0.6892(4) 0.0718(7) 1.0336(5) 0.0140(11) Uani 0.718(4) 1 d D U P B 1
H25 H 0.7171 0.0363 1.0789 0.017 Uiso 0.718(4) 1 calc R . P B 1
C25A C 0.7026(16) 0.172(2) 1.0122(13) 0.016(2) Uani 0.282(4) 1 d D U P B 2
H25A H 0.7441 0.2144 1.0436 0.020 Uiso 0.282(4) 1 calc R . P B 2
C26 C 0.27791(14) 0.3986(2) 0.75807(15) 0.0100(5) Uani 1 1 d . U . . .
C27 C 0.28488(15) 0.3960(2) 0.84519(14) 0.0119(5) Uani 1 1 d D U . . .
C28 C 0.2622(8) 0.4943(8) 0.8944(4) 0.0103(12) Uani 0.802(3) 1 d D U P C 1
H28 H 0.2380 0.5743 0.8763 0.012 Uiso 0.802(3) 1 calc R . P C 1
C28A C 0.3206(18) 0.2924(18) 0.8861(11) 0.014(2) Uani 0.198(3) 1 d D U P C 2
H28A H 0.3388 0.2143 0.8619 0.017 Uiso 0.198(3) 1 calc R . P C 2
C29 C 0.2786(3) 0.4646(4) 0.9757(3) 0.0140(8) Uani 0.802(3) 1 d D U P C 1
H29 H 0.2660 0.5210 1.0178 0.017 Uiso 0.802(3) 1 calc R . P C 1
C29A C 0.3273(13) 0.3153(19) 0.9688(11) 0.014(2) Uani 0.198(3) 1 d D U P C 2
H29A H 0.3512 0.2569 1.0068 0.017 Uiso 0.198(3) 1 calc R . P C 2
C30 C 0.3147(3) 0.3448(4) 0.9844(2) 0.0141(8) Uani 0.802(3) 1 d D U P C 1
H30 H 0.3309 0.3073 1.0338 0.017 Uiso 0.802(3) 1 calc R . P C 1
C30A C 0.2940(13) 0.4334(18) 0.9841(9) 0.014(2) Uani 0.198(3) 1 d D U P C 2
H30A H 0.2918 0.4682 1.0356 0.016 Uiso 0.198(3) 1 calc R . P C 2

loop_
_atom_site_aniso_label
_atom_site_aniso_U_11
_atom_site_aniso_U_22
_atom_site_aniso_U_33
_atom_site_aniso_U_23
_atom_site_aniso_U_13
_atom_site_aniso_U_12
Er1 0.00589(6) 0.00499(5) 0.00664(6) 0.00023(4) 0.00013(4) 0.00062(4)
S1 0.0158(5) 0.0167(6) 0.0214(6) 0.0013(5) 0.0002(4) 0.0091(5)
S1A 0.0098(16) 0.025(3) 0.0183(19) -0.004(2) 0.0029(13) -0.0064(15)
S2 0.0163(6) 0.0126(7) 0.0130(6) 0.0050(4) -0.0045(4) 0.0012(5)
S2A 0.0144(15) 0.012(2) 0.0219(16) 0.0029(16) -0.0063(11) -0.0040(14)
S3 0.0154(5) 0.0126(6) 0.0158(5) 0.0068(4) 0.0026(4) 0.0047(4)
S3A 0.015(2) 0.013(3) 0.014(2) -0.0068(16) 0.0009(18) 0.007(2)
O1 0.0106(8) 0.0122(9) 0.0150(9) -0.0036(7) 0.0006(7) 0.0016(7)
O2 0.0107(8) 0.0107(8) 0.0143(9) 0.0018(7) 0.0018(7) 0.0014(7)
O3 0.0204(10) 0.0100(9) 0.0215(10) 0.0035(7) -0.0093(8) -0.0028(8)
O4 0.0124(8) 0.0090(8) 0.0109(8) 0.0007(7) -0.0017(7) 0.0024(7)
O5 0.0094(8) 0.0098(8) 0.0179(9) -0.0007(7) 0.0040(7) -0.0002(7)
O6 0.0159(9) 0.0184(10) 0.0144(9) -0.0013(7) -0.0027(7) 0.0083(8)
O7 0.0089(8) 0.0103(8) 0.0130(9) 0.0021(7) -0.0019(7) -0.0020(7)
N1 0.0085(9) 0.0076(9) 0.0101(9) -0.0007(8) 0.0016(7) 0.0006(8)
N2 0.0056(9) 0.0089(9) 0.0105(10) 0.0012(8) 0.0005(7) 0.0005(8)
N3 0.0081(9) 0.0101(9) 0.0091(10) -0.0007(8) 0.0017(8) 0.0002(8)
C1 0.0121(12) 0.0109(11) 0.0118(12) -0.0003(9) -0.0001(9) 0.0012(10)
C2 0.0161(12) 0.0120(12) 0.0128(12) -0.0021(9) 0.0019(10) -0.0031(10)
C3 0.0203(13) 0.0090(12) 0.0162(13) -0.0041(10) 0.0034(10) -0.0020(10)
C4 0.0199(13) 0.0072(12) 0.0176(13) 0.0003(9) 0.0024(10) 0.0008(10)
C5 0.0077(11) 0.0079(11) 0.0128(11) -0.0003(9) 0.0025(9) 0.0004(9)
C6 0.0069(11) 0.0080(11) 0.0133(11) 0.0019(9) 0.0017(9) -0.0006(9)
C7 0.0135(12) 0.0091(12) 0.0174(13) 0.0012(9) 0.0014(10) 0.0018(10)
C8 0.0160(13) 0.0149(13) 0.0178(13) 0.0066(10) 0.0002(10) 0.0041(11)
C9 0.0152(12) 0.0159(12) 0.0114(12) 0.0045(10) 0.0003(10) 0.0016(10)
C10 0.0053(11) 0.0138(12) 0.0112(11) 0.0015(9) 0.0012(9) 0.0002(9)
C11 0.0081(11) 0.0117(11) 0.0105(11) -0.0001(9) 0.0005(9) -0.0014(9)
C12 0.0140(12) 0.0180(13) 0.0091(11) 0.0027(10) 0.0002(9) 0.0013(10)
C13 0.0158(13) 0.0234(14) 0.0097(12) -0.0031(10) -0.0013(10) 0.0004(11)
C14 0.0158(13) 0.0160(13) 0.0133(12) -0.0051(10) 0.0013(10) -0.0009(10)
C15 0.0135(12) 0.0124(12) 0.0117(11) -0.0014(9) 0.0021(9) -0.0020(10)
C16 0.0096(11) 0.0153(11) 0.0050(10) 0.0013(9) 0.0015(8) 0.0004(9)
C17 0.0109(11) 0.0182(12) 0.0103(11) -0.0025(9) 0.0024(9) 0.0035(10)
C18 0.011(2) 0.013(3) 0.013(2) -0.003(2) 0.0036(18) -0.0035(17)
C18A 0.015(4) 0.020(4) 0.017(4) -0.005(4) -0.002(3) 0.002(3)
C19 0.0129(17) 0.024(2) 0.0159(18) -0.002(2) -0.0003(14) -0.0034(17)
C19A 0.013(4) 0.022(4) 0.018(4) -0.002(4) 0.000(3) 0.002(3)
C20 0.0086(19) 0.024(3) 0.0178(18) -0.003(2) 0.0008(17) 0.0027(16)
C20A 0.011(3) 0.024(4) 0.017(4) -0.005(4) 0.000(3) -0.002(3)
C21 0.0122(11) 0.0100(11) 0.0110(11) 0.0019(9) 0.0025(9) 0.0022(9)
C22 0.0117(11) 0.0108(11) 0.0126(11) 0.0011(9) -0.0007(9) 0.0025(9)
C23 0.019(2) 0.012(3) 0.017(2) 0.005(2) -0.0020(18) 0.000(2)
C23A 0.016(4) 0.015(4) 0.018(4) 0.001(3) -0.002(3) -0.001(3)
C24 0.014(2) 0.012(3) 0.019(2) -0.0007(16) -0.004(2) -0.0004(18)
C24A 0.016(4) 0.011(4) 0.019(4) 0.004(3) -0.001(3) -0.002(3)
C25 0.012(2) 0.013(3) 0.0161(18) -0.0033(19) -0.0045(17) 0.0023(18)
C25A 0.015(4) 0.015(4) 0.019(4) 0.001(3) -0.004(3) -0.001(3)
C26 0.0056(10) 0.0104(11) 0.0142(12) -0.0010(9) 0.0019(9) -0.0017(9)
C27 0.0088(11) 0.0144(12) 0.0126(11) 0.0018(9) 0.0010(9) -0.0010(9)
C28 0.012(3) 0.008(2) 0.011(2) -0.0027(16) 0.0009(18) 0.005(2)
C28A 0.016(5) 0.014(4) 0.013(4) 0.000(3) 0.004(3) 0.003(4)
C29 0.016(2) 0.013(2) 0.0131(16) -0.0010(13) 0.0005(13) 0.0005(14)
C29A 0.016(4) 0.013(4) 0.013(4) 0.001(3) 0.003(3) 0.004(4)
C30 0.0168(19) 0.017(2) 0.0090(17) 0.0026(13) 0.0026(13) 0.0002(16)
C30A 0.015(4) 0.015(4) 0.011(3) -0.001(3) 0.001(3) 0.003(4)

loop_
_atom_type_symbol
_atom_type_description
_atom_type_scat_dispersion_real
_atom_type_scat_dispersion_imag
_atom_type_scat_source
C C 0.0033 0.0016 'International Tables Vol C Tables 4.2.6.8 and 6.1.1.4'
H H 0.0000 0.0000 'International Tables Vol C Tables 4.2.6.8 and 6.1.1.4'
Er Er -0.2586 4.9576 'International Tables Vol C Tables 4.2.6.8 and 6.1.1.4'
N N 0.0061 0.0033 'International Tables Vol C Tables 4.2.6.8 and 6.1.1.4'
O O 0.0106 0.0060 'International Tables Vol C Tables 4.2.6.8 and 6.1.1.4'
S S 0.1246 0.1234 'International Tables Vol C Tables 4.2.6.8 and 6.1.1.4'

loop_
_geom_angle_atom_site_label_1
_geom_angle_atom_site_label_2
_geom_angle_atom_site_label_3
_geom_angle
O1 Er1 N1 128.51(6)
O1 Er1 N2 117.81(6)
O1 Er1 N3 75.88(6)
O1 Er1 C16 27.62(7)
O2 Er1 O1 54.94(6)
O2 Er1 N1 79.15(6)
O2 Er1 N2 77.35(6)
O2 Er1 N3 89.86(7)
O2 Er1 C16 27.84(7)
O4 Er1 O1 75.44(6)
O4 Er1 O2 83.01(6)
O4 Er1 O7 78.92(6)
O4 Er1 N1 77.24(6)
O4 Er1 N2 140.09(7)
O4 Er1 N3 149.10(7)
O4 Er1 C16 73.93(7)
O5 Er1 O1 150.92(6)
O5 Er1 O2 151.97(6)
O5 Er1 O4 110.08(7)
O5 Er1 O7 77.49(6)
O5 Er1 N1 79.85(7)
O5 Er1 N2 77.09(7)
O5 Er1 N3 90.00(7)
O5 Er1 C16 175.79(7)
O7 Er1 O1 75.68(6)
O7 Er1 O2 130.25(6)
O7 Er1 N1 138.82(6)
O7 Er1 N2 139.31(6)
O7 Er1 N3 83.08(7)
O7 Er1 C16 102.41(7)
N1 Er1 C16 102.57(7)
N2 Er1 N1 65.20(7)
N2 Er1 C16 100.71(7)
N3 Er1 N1 130.92(7)
N3 Er1 N2 65.72(7)
N3 Er1 C16 85.81(7)
C17 S1 C20 91.1(2)
C17 S1A C20A 87.5(8)
C22 S2 C25 91.3(3)
C22 S2A C25A 87.9(9)
C27 S3 C30 92.35(19)
C27 S3A C30A 91.2(8)
C16 O1 Er1 89.82(15)
C16 O2 Er1 91.60(15)
C21 O4 Er1 136.21(16)
C26 O5 Er1 138.59(16)
Er1 O7 H7A 119(2)
Er1 O7 H7B 106(2)
H7A O7 H7B 102(2)
C1 N1 Er1 121.88(16)
C5 N1 Er1 120.09(16)
C5 N1 C1 117.7(2)
C6 N2 Er1 121.26(16)
C6 N2 C10 118.6(2)
C10 N2 Er1 120.06(16)
C11 N3 Er1 120.90(16)
C15 N3 Er1 120.31(17)
C15 N3 C11 118.6(2)
N1 C1 H1 118.5
N1 C1 C2 123.0(2)
C2 C1 H1 118.5
C1 C2 H2 120.5
C3 C2 C1 119.0(2)
C3 C2 H2 120.5
C2 C3 H3 120.7
C2 C3 C4 118.7(2)
C4 C3 H3 120.7
C3 C4 H4 120.1
C3 C4 C5 119.7(2)
C5 C4 H4 120.1
N1 C5 C4 121.9(2)
N1 C5 C6 116.7(2)
C4 C5 C6 121.4(2)
N2 C6 C5 116.1(2)
N2 C6 C7 122.2(2)
C7 C6 C5 121.7(2)
C6 C7 H7 120.6
C8 C7 C6 118.8(2)
C8 C7 H7 120.6
C7 C8 H8 120.3
C9 C8 C7 119.4(2)
C9 C8 H8 120.3
C8 C9 H9 120.3
C8 C9 C10 119.4(2)
C10 C9 H9 120.3
N2 C10 C9 121.6(2)
N2 C10 C11 116.8(2)
C9 C10 C11 121.6(2)
N3 C11 C10 116.2(2)
N3 C11 C12 121.6(2)
C12 C11 C10 122.2(2)
C11 C12 H12 120.6
C13 C12 C11 118.9(2)
C13 C12 H12 120.6
C12 C13 H13 120.2
C14 C13 C12 119.6(2)
C14 C13 H13 120.2
C13 C14 H14 120.8
C15 C14 C13 118.4(3)
C15 C14 H14 120.8
N3 C15 C14 123.0(2)
N3 C15 H15 118.5
C14 C15 H15 118.5
O1 C16 Er1 62.56(13)
O1 C16 O2 121.3(2)
O1 C16 C17 119.6(2)
O2 C16 Er1 60.56(13)
O2 C16 C17 119.1(2)
C17 C16 Er1 164.37(17)
C16 C17 S1 120.0(2)
C16 C17 S1A 122.8(3)
C18 C17 S1 111.5(4)
C18 C17 C16 128.3(4)
C18A C17 S1A 114.1(8)
C18A C17 C16 123.0(8)
C17 C18 H18 122.9
C17 C18 C19 114.2(7)
C19 C18 H18 122.9
C17 C18A H18A 122.4
C17 C18A C19A 115.3(15)
C19A C18A H18A 122.4
C18 C19 H19 125.5
C20 C19 C18 109.1(6)
C20 C19 H19 125.5
C18A C19A H19A 128.4
C20A C19A C18A 103.2(18)
C20A C19A H19A 128.4
S1 C20 H20 122.9
C19 C20 S1 114.1(5)
C19 C20 H20 122.9
S1A C20A H20A 120.0
C19A C20A S1A 120.0(16)
C19A C20A H20A 120.0
O3 C21 O4 125.5(2)
O3 C21 C22 118.6(2)
O4 C21 C22 115.9(2)
C21 C22 S2 121.41(19)
C21 C22 S2A 120.4(3)
C23 C22 S2 110.4(4)
C23 C22 C21 128.2(4)
C23A C22 S2A 114.2(7)
C23A C22 C21 125.4(7)
C22 C23 H23 122.6
C22 C23 C24 114.8(7)
C24 C23 H23 122.6
C22 C23A H23A 123.0
C22 C23A C24A 114.0(15)
C24A C23A H23A 123.0
C23 C24 H24 125.3
C25 C24 C23 109.5(8)
C25 C24 H24 125.3
C23A C24A H24A 127.3
C25A C24A C23A 105(2)
C25A C24A H24A 127.3
S2 C25 H25 123.0
C24 C25 S2 114.0(7)
C24 C25 H25 123.0
S2A C25A H25A 120.8
C24A C25A S2A 118.5(18)
C24A C25A H25A 120.8
O5 C26 C27 115.2(2)
O6 C26 O5 125.6(2)
O6 C26 C27 119.1(2)
C26 C27 S3 122.48(19)
C26 C27 S3A 124.8(4)
C28 C27 S3 111.2(4)
C28 C27 C26 126.3(4)
C28A C27 S3A 113.2(9)
C28A C27 C26 121.9(9)
C27 C28 H28 123.3
C27 C28 C29 113.4(6)
C29 C28 H28 123.3
C27 C28A H28A 123.7
C27 C28A C29A 112.6(16)
C29A C28A H28A 123.7
C28 C29 H29 124.7
C30 C29 C28 110.7(5)
C30 C29 H29 124.7
C28A C29A H29A 125.5
C30A C29A C28A 108.9(19)
C30A C29A H29A 125.5
S3 C30 H30 123.8
C29 C30 S3 112.4(4)
C29 C30 H30 123.8
S3A C30A H30A 123.0
C29A C30A S3A 114.0(16)
C29A C30A H30A 123.0

loop_
_geom_bond_atom_site_label_1
_geom_bond_atom_site_label_2
_geom_bond_distance
Er1 O1 2.4208(18)
Er1 O2 2.3764(18)
Er1 O4 2.2675(17)
Er1 O5 2.2201(18)
Er1 O7 2.3512(18)
Er1 N1 2.503(2)
Er1 N2 2.486(2)
Er1 N3 2.468(2)
Er1 C16 2.728(3)
S1 C17 1.693(3)
S1 C20 1.725(4)
S1A C17 1.651(5)
S1A C20A 1.722(8)
S2 C22 1.705(3)
S2 C25 1.715(5)
S2A C22 1.660(5)
S2A C25A 1.715(8)
S3 C27 1.691(3)
S3 C30 1.715(4)
S3A C27 1.638(6)
S3A C30A 1.718(8)
O1 C16 1.264(3)
O2 C16 1.274(3)
O3 C21 1.241(3)
O4 C21 1.278(3)
O5 C26 1.280(3)
O6 C26 1.235(3)
O7 H7A 0.844(17)
O7 H7B 0.865(17)
N1 C1 1.351(3)
N1 C5 1.349(3)
N2 C6 1.347(3)
N2 C10 1.355(3)
N3 C11 1.354(3)
N3 C15 1.345(3)
C1 H1 0.9500
C1 C2 1.384(4)
C2 H2 0.9500
C2 C3 1.380(4)
C3 H3 0.9500
C3 C4 1.382(4)
C4 H4 0.9500
C4 C5 1.392(3)
C5 C6 1.488(3)
C6 C7 1.393(3)
C7 H7 0.9500
C7 C8 1.381(4)
C8 H8 0.9500
C8 C9 1.379(4)
C9 H9 0.9500
C9 C10 1.390(4)
C10 C11 1.478(4)
C11 C12 1.396(3)
C12 H12 0.9500
C12 C13 1.388(4)
C13 H13 0.9500
C13 C14 1.387(4)
C14 H14 0.9500
C14 C15 1.385(4)
C15 H15 0.9500
C16 C17 1.473(3)
C17 C18 1.378(7)
C17 C18A 1.381(9)
C18 H18 0.9500
C18 C19 1.428(8)
C18A H18A 0.9500
C18A C19A 1.431(10)
C19 H19 0.9500
C19 C20 1.364(5)
C19A H19A 0.9500
C19A C20A 1.358(8)
C20 H20 0.9500
C20A H20A 0.9500
C21 C22 1.489(3)
C22 C23 1.375(7)
C22 C23A 1.373(8)
C23 H23 0.9500
C23 C24 1.418(8)
C23A H23A 0.9500
C23A C24A 1.425(10)
C24 H24 0.9500
C24 C25 1.354(5)
C24A H24A 0.9500
C24A C25A 1.352(8)
C25 H25 0.9500
C25A H25A 0.9500
C26 C27 1.485(3)
C27 C28 1.369(6)
C27 C28A 1.378(9)
C28 H28 0.9500
C28 C29 1.433(8)
C28A H28A 0.9500
C28A C29A 1.429(10)
C29 H29 0.9500
C29 C30 1.360(5)
C29A H29A 0.9500
C29A C30A 1.351(8)
C30 H30 0.9500
C30A H30A 0.9500
